data_7709451
loop_
_publ_author_name
'Petrus, Rafa\/l'
'Utko, J\'ozef'
'Petrus, Joanna Katarzyna'
'Awashra, Mohammad'
'Lis, Tadeusz'

_publ_section_title
;
 Use of group 13 aryloxides for the synthesis of green chemicals and oxide
 materials
;
_journal_name_full 'Dalton Transactions'
_journal_paper_doi 10.1039/D1DT03777C
_journal_year 2022
_chemical_formula_moiety 'C24 H21 Al O9'
_chemical_formula_sum 'C24 H21 Al O9'
_chemical_formula_weight 480.39
_space_group_crystal_system triclinic
_space_group_IT_number 2
_space_group_name_Hall '-P 1'
_space_group_name_H-M_alt 'P -1'
_atom_sites_solution_hydrogens geom
_atom_sites_solution_primary direct
_audit_creation_method SHELXL-2014/7
_audit_update_record
;
2021-12-14 deposited with the CCDC.	2022-02-09 downloaded from the CCDC.
;
_cell_angle_alpha 107.20(5)
_cell_angle_beta 90.44(5)
_cell_angle_gamma 93.43(5)
_cell_formula_units_Z 2
_cell_length_a 7.280(2)
_cell_length_b 12.680(3)
_cell_length_c 13.008(3)
_cell_measurement_reflns_used 1583
_cell_measurement_temperature 100(2)
_cell_measurement_theta_max 25
_cell_measurement_theta_min 3.2
_cell_volume 1144.6(6)
_computing_cell_refinement 'CrysAlisPro 1.171.41.80a (Rigaku OD, 2020)'
_computing_data_collection 'CrysAlisPro 1.171.41.80a (Rigaku OD, 2020)'
_computing_data_reduction 'CrysAlisPro 1.171.41.80a (Rigaku OD, 2020)'
_computing_molecular_graphics 'DIAMOND  (Brandenburg, 2007)'
_computing_publication_material 'SHELXL-2014/7 (Sheldrick, 2014)'
_computing_structure_refinement 'SHELXL-2014/7 (Sheldrick, 2014)'
_computing_structure_solution 'SHELXS-2014/7 (Sheldrick, 2014)'
_diffrn_ambient_temperature 100(2)
_diffrn_detector 'CCD plate'
_diffrn_detector_area_resol_mean 10.3456
_diffrn_detector_type Ruby
_diffrn_measured_fraction_theta_full 0.998
_diffrn_measured_fraction_theta_max 0.998
_diffrn_measurement_device 'four-circle diffractometer'
_diffrn_measurement_device_type 'Xcalibur, Ruby, Gemini ultra'
_diffrn_radiation_monochromator graphite
_diffrn_radiation_probe x-ray
_diffrn_radiation_type 'Mo K\a'
_diffrn_radiation_wavelength 0.71073
_diffrn_reflns_av_R_equivalents 0.0826
_diffrn_reflns_av_unetI/netI 0.1191
_diffrn_reflns_Laue_measured_fraction_full 0.998
_diffrn_reflns_Laue_measured_fraction_max 0.998
_diffrn_reflns_limit_h_max 8
_diffrn_reflns_limit_h_min -8
_diffrn_reflns_limit_k_max 15
_diffrn_reflns_limit_k_min -15
_diffrn_reflns_limit_l_max 15
_diffrn_reflns_limit_l_min -15
_diffrn_reflns_number 12092
_diffrn_reflns_point_group_measured_fraction_full 0.998
_diffrn_reflns_point_group_measured_fraction_max 0.998
_diffrn_reflns_theta_full 25.496
_diffrn_reflns_theta_max 25.496
_diffrn_reflns_theta_min 3.211
_diffrn_source 'fine-focus sealed X-ray tube'
_diffrn_source_type 'Enhance (Mo) X-ray Source'
_exptl_absorpt_coefficient_mu 0.142
_exptl_absorpt_correction_T_max 0.991
_exptl_absorpt_correction_T_min 0.965
_exptl_absorpt_correction_type analytical
_exptl_absorpt_process_details
;
CrysAlisPro 1.171.41.80a (Rigaku Oxford Diffraction, 2020)
Analytical numeric absorption correction using a multifaceted crystal
model based on expressions derived by R.C. Clark & J.S. Reid.
(Clark, R. C. & Reid, J. S. (1995). Acta Cryst. A51, 887-897),
Empirical absorption correction using spherical harmonics,
implemented in SCALE3 ABSPACK scaling algorithm.
;
_exptl_crystal_colour colorless
_exptl_crystal_density_diffrn 1.394
_exptl_crystal_description plate
_exptl_crystal_F_000 500
_exptl_crystal_size_max 0.230
_exptl_crystal_size_mid 0.140
_exptl_crystal_size_min 0.080
_refine_diff_density_max 0.677
_refine_diff_density_min -0.310
_refine_diff_density_rms 0.072
_refine_ls_extinction_method none
_refine_ls_goodness_of_fit_ref 1.082
_refine_ls_hydrogen_treatment constr
_refine_ls_matrix_type full
_refine_ls_number_parameters 318
_refine_ls_number_reflns 4247
_refine_ls_number_restraints 1
_refine_ls_restrained_S_all 1.083
_refine_ls_R_factor_all 0.1470
_refine_ls_R_factor_gt 0.0874
_refine_ls_shift/su_max 0.000
_refine_ls_shift/su_mean 0.000
_refine_ls_structure_factor_coef Fsqd
_refine_ls_weighting_details 'w=1/[\s^2^(Fo^2^)+(0.0922P)^2^+0.0362P] where P=(Fo^2^+2Fc^2^)/3'
_refine_ls_weighting_scheme calc
_refine_ls_wR_factor_gt 0.1958
_refine_ls_wR_factor_ref 0.2368
_reflns_Friedel_coverage 0.000
_reflns_number_gt 2506
_reflns_number_total 4247
_reflns_threshold_expression 'I > 2\s(I)'
_cod_data_source_file d1dt03777c2.cif
_cod_data_source_block 1
_cod_database_code 7709451
_shelx_shelxl_version_number 2014/7
_shelx_space_group_comment
;
The symmetry employed for this shelxl refinement is uniquely defined
by the following loop, which should always be used as a source of
symmetry information in preference to the above space-group names.
They are only intended as comments.
;
_shelx_estimated_absorpt_t_min 0.968
_shelx_estimated_absorpt_t_max 0.989
_oxdiff_exptl_absorpt_empirical_full_min 0.904
_oxdiff_exptl_absorpt_empirical_full_max 1.092
_oxdiff_exptl_absorpt_empirical_details
;
Empirical correction (ABSPACK) includes:
- Absorption correction using spherical harmonics
- Frame scaling
;

loop_
_space_group_symop_operation_xyz
'x, y, z'
'-x, -y, -z'

loop_
_atom_site_label
_atom_site_type_symbol
_atom_site_fract_x
_atom_site_fract_y
_atom_site_fract_z
_atom_site_U_iso_or_equiv
_atom_site_adp_type
_atom_site_occupancy
_atom_site_site_symmetry_order
_atom_site_calc_flag
_atom_site_refinement_flags_posn
_atom_site_refinement_flags_adp
_atom_site_refinement_flags_occupancy
_atom_site_disorder_assembly
_atom_site_disorder_group
Al1 Al 0.3636(2) 0.66797(13) 0.30773(11) 0.0383(4) Uani 1 1 d . . . . .
O1 O 0.2542(4) 0.7181(3) 0.4367(2) 0.0376(8) Uani 1 1 d . . . . .
O2 O 0.5703(4) 0.7744(3) 0.3587(2) 0.0379(8) Uani 1 1 d . . . . .
O3 O 0.7674(4) 0.8933(3) 0.4727(2) 0.0387(8) Uani 1 1 d . . . . .
C1 C 0.3051(6) 0.7990(4) 0.5222(3) 0.0323(11) Uani 1 1 d . . . . .
C2 C 0.1839(6) 0.8265(4) 0.6107(4) 0.0378(12) Uani 1 1 d . . . . .
H2 H 0.0679 0.7864 0.6049 0.045 Uiso 1 1 calc R U . . .
C3 C 0.2302(7) 0.9079(4) 0.7022(4) 0.0395(12) Uani 1 1 d . . . . .
H3 H 0.1458 0.9234 0.7593 0.047 Uiso 1 1 calc R U . . .
C4 C 0.3976(7) 0.9700(4) 0.7155(4) 0.0410(12) Uani 1 1 d . . . . .
H4 H 0.4276 1.0270 0.7805 0.049 Uiso 1 1 calc R U . . .
C5 C 0.5188(6) 0.9469(4) 0.6324(3) 0.0354(12) Uani 1 1 d . . . . .
H5 H 0.6339 0.9882 0.6402 0.042 Uiso 1 1 calc R U . . .
C6 C 0.4745(6) 0.8633(4) 0.5365(3) 0.0318(11) Uani 1 1 d . . . . .
C7 C 0.6041(6) 0.8395(4) 0.4487(4) 0.0315(11) Uani 1 1 d . . . . .
C8 C 0.9061(7) 0.8638(4) 0.3894(4) 0.0436(13) Uani 1 1 d . . . . .
H8A H 0.9361 0.7870 0.3784 0.065 Uiso 1 1 calc R U . . .
H8B H 1.0175 0.9129 0.4124 0.065 Uiso 1 1 calc R U . . .
H8C H 0.8573 0.8719 0.3219 0.065 Uiso 1 1 calc R U . . .
O4 O 0.2472(4) 0.7586(3) 0.2465(2) 0.0405(9) Uani 1 1 d . . . . .
O5 O 0.5121(5) 0.6193(3) 0.1807(2) 0.0425(9) Uani 1 1 d . . . . .
C9 C 0.2848(7) 0.7919(4) 0.1619(4) 0.0371(12) Uani 1 1 d . . . . .
C10 C 0.1842(7) 0.8742(4) 0.1407(4) 0.0422(13) Uani 1 1 d . . . . .
H10 H 0.0861 0.9030 0.1862 0.051 Uiso 1 1 calc R U . . .
C11 C 0.2245(7) 0.9146(4) 0.0547(4) 0.0470(14) Uani 1 1 d . . . . .
H11 H 0.1565 0.9718 0.0429 0.056 Uiso 1 1 calc R U . . .
C12 C 0.3652(7) 0.8711(5) -0.0147(4) 0.0489(14) Uani 1 1 d . . . . .
H12 H 0.3927 0.8990 -0.0735 0.059 Uiso 1 1 calc R U . . .
C13 C 0.4621(8) 0.7896(5) 0.0016(4) 0.0526(15) Uani 1 1 d . . . . .
H13 H 0.5559 0.7599 -0.0468 0.063 Uiso 1 1 calc R U . . .
C14 C 0.4266(7) 0.7478(4) 0.0892(3) 0.0396(12) Uani 1 1 d . . . . .
C15 C 0.5288(7) 0.6597(5) 0.1060(4) 0.0486(14) Uani 1 1 d . . . . .
O6A O 0.709(3) 0.653(2) 0.0581(19) 0.0585(19) Uani 0.229(9) 1 d D . P A 1
C16A C 0.881(3) 0.615(2) 0.0968(19) 0.052(2) Uani 0.229(9) 1 d D . P A 1
H16A H 0.8836 0.6365 0.1757 0.078 Uiso 0.229(9) 1 calc R U P A 1
H16B H 0.9888 0.6498 0.0722 0.078 Uiso 0.229(9) 1 calc R U P A 1
H16C H 0.8815 0.5346 0.0679 0.078 Uiso 0.229(9) 1 calc R U P A 1
O6B O 0.6439(10) 0.6152(6) 0.0263(5) 0.0585(19) Uani 0.771(9) 1 d . . P A 2
C16B C 0.7713(10) 0.5419(6) 0.0479(5) 0.052(2) Uani 0.771(9) 1 d . . P A 2
H16D H 0.8631 0.5843 0.1022 0.078 Uiso 0.771(9) 1 calc R U P A 2
H16E H 0.8331 0.5049 -0.0185 0.078 Uiso 0.771(9) 1 calc R U P A 2
H16F H 0.7047 0.4863 0.0747 0.078 Uiso 0.771(9) 1 calc R U P A 2
O7 O 0.1980(5) 0.5502(3) 0.2541(3) 0.0452(9) Uani 1 1 d . . . . .
O8 O 0.5194(5) 0.5751(3) 0.3618(2) 0.0409(9) Uani 1 1 d . . . . .
O9 O 0.6385(5) 0.4237(3) 0.3788(3) 0.0530(10) Uani 1 1 d . . . . .
C17 C 0.2093(7) 0.4438(4) 0.2429(3) 0.0374(12) Uani 1 1 d . . . . .
C18 C 0.0652(7) 0.3694(4) 0.1903(4) 0.0452(13) Uani 1 1 d . . . . .
H18 H -0.0373 0.3964 0.1627 0.054 Uiso 1 1 calc R U . . .
C19 C 0.0683(7) 0.2585(5) 0.1776(4) 0.0485(14) Uani 1 1 d . . . . .
H19 H -0.0304 0.2098 0.1398 0.058 Uiso 1 1 calc R U . . .
C20 C 0.2146(7) 0.2157(4) 0.2194(4) 0.0434(13) Uani 1 1 d . . . . .
H20 H 0.2150 0.1388 0.2113 0.052 Uiso 1 1 calc R U . . .
C21 C 0.3553(7) 0.2860(4) 0.2716(3) 0.0371(12) Uani 1 1 d . . . . .
H21 H 0.4553 0.2574 0.2999 0.044 Uiso 1 1 calc R U . . .
C22 C 0.3576(6) 0.3999(4) 0.2851(3) 0.0362(12) Uani 1 1 d . . . . .
C23 C 0.5071(7) 0.4738(4) 0.3429(3) 0.0359(12) Uani 1 1 d . . . . .
C24 C 0.7969(7) 0.4933(5) 0.4339(5) 0.0610(17) Uani 1 1 d . . . . .
H24A H 0.7549 0.5566 0.4903 0.092 Uiso 1 1 calc R U . . .
H24B H 0.8687 0.5200 0.3821 0.092 Uiso 1 1 calc R U . . .
H24C H 0.8740 0.4503 0.4664 0.092 Uiso 1 1 calc R U . . .

loop_
_atom_site_aniso_label
_atom_site_aniso_U_11
_atom_site_aniso_U_22
_atom_site_aniso_U_33
_atom_site_aniso_U_23
_atom_site_aniso_U_13
_atom_site_aniso_U_12
Al1 0.0400(9) 0.0406(10) 0.0377(8) 0.0171(7) 0.0044(7) 0.0005(7)
O1 0.0306(19) 0.042(2) 0.0442(19) 0.0200(16) 0.0066(15) -0.0047(15)
O2 0.039(2) 0.037(2) 0.0386(19) 0.0141(16) 0.0102(15) -0.0026(15)
O3 0.029(2) 0.049(2) 0.0408(19) 0.0186(16) 0.0082(14) 0.0000(16)
C1 0.029(3) 0.038(3) 0.034(3) 0.018(2) 0.003(2) 0.002(2)
C2 0.031(3) 0.049(3) 0.042(3) 0.027(2) 0.006(2) 0.001(2)
C3 0.038(3) 0.048(3) 0.040(3) 0.023(2) 0.008(2) 0.005(2)
C4 0.039(3) 0.049(3) 0.042(3) 0.022(2) 0.006(2) 0.006(2)
C5 0.033(3) 0.042(3) 0.037(3) 0.022(2) 0.002(2) -0.003(2)
C6 0.028(3) 0.035(3) 0.037(3) 0.019(2) 0.005(2) 0.005(2)
C7 0.024(3) 0.032(3) 0.044(3) 0.019(2) 0.006(2) 0.003(2)
C8 0.030(3) 0.055(3) 0.049(3) 0.020(3) 0.017(2) 0.005(2)
O4 0.040(2) 0.047(2) 0.0405(19) 0.0222(16) 0.0099(15) 0.0061(16)
O5 0.044(2) 0.050(2) 0.0367(19) 0.0167(17) 0.0037(16) 0.0113(17)
C9 0.037(3) 0.037(3) 0.039(3) 0.016(2) -0.005(2) -0.006(2)
C10 0.039(3) 0.045(3) 0.044(3) 0.016(2) -0.003(2) -0.003(2)
C11 0.050(4) 0.047(3) 0.047(3) 0.019(3) -0.017(3) -0.006(3)
C12 0.053(4) 0.062(4) 0.039(3) 0.028(3) 0.002(3) -0.008(3)
C13 0.061(4) 0.065(4) 0.036(3) 0.021(3) 0.006(3) 0.005(3)
C14 0.042(3) 0.045(3) 0.031(3) 0.011(2) 0.005(2) 0.000(2)
C15 0.049(4) 0.052(4) 0.043(3) 0.010(3) 0.006(3) 0.009(3)
O6A 0.064(5) 0.076(5) 0.034(4) 0.011(3) 0.023(3) 0.018(4)
C16A 0.049(5) 0.063(5) 0.044(4) 0.013(4) 0.025(3) 0.027(4)
O6B 0.064(5) 0.076(5) 0.034(4) 0.011(3) 0.023(3) 0.018(4)
C16B 0.049(5) 0.063(5) 0.044(4) 0.013(4) 0.025(3) 0.027(4)
O7 0.047(2) 0.038(2) 0.053(2) 0.0185(17) -0.0098(17) -0.0038(17)
O8 0.044(2) 0.037(2) 0.044(2) 0.0170(16) -0.0042(16) -0.0007(16)
O9 0.045(2) 0.048(2) 0.070(2) 0.025(2) -0.0201(19) -0.0073(18)
C17 0.041(3) 0.044(3) 0.030(3) 0.016(2) -0.001(2) -0.006(2)
C18 0.038(3) 0.054(4) 0.047(3) 0.024(3) -0.013(2) -0.008(3)
C19 0.049(4) 0.052(4) 0.042(3) 0.015(3) -0.007(2) -0.016(3)
C20 0.053(4) 0.039(3) 0.041(3) 0.016(2) 0.003(2) 0.001(3)
C21 0.034(3) 0.047(3) 0.031(2) 0.013(2) -0.002(2) 0.001(2)
C22 0.037(3) 0.046(3) 0.029(2) 0.017(2) 0.002(2) -0.002(2)
C23 0.038(3) 0.038(3) 0.034(3) 0.016(2) 0.000(2) 0.001(2)
C24 0.050(4) 0.057(4) 0.077(4) 0.024(3) -0.036(3) -0.005(3)

loop_
_atom_type_symbol
_atom_type_description
_atom_type_scat_dispersion_real
_atom_type_scat_dispersion_imag
_atom_type_scat_source
C C 0.0033 0.0016 'International Tables Vol C Tables 4.2.6.8 and 6.1.1.4'
H H 0.0000 0.0000 'International Tables Vol C Tables 4.2.6.8 and 6.1.1.4'
O O 0.0106 0.0060 'International Tables Vol C Tables 4.2.6.8 and 6.1.1.4'
Al Al 0.0645 0.0514 'International Tables Vol C Tables 4.2.6.8 and 6.1.1.4'

loop_
_geom_angle_atom_site_label_1
_geom_angle_atom_site_label_2
_geom_angle_atom_site_label_3
_geom_angle
_geom_angle_site_symmetry_1
_geom_angle_site_symmetry_3
_geom_angle_publ_flag
O1 Al1 O4 94.50(15) . . ?
O1 Al1 O7 95.21(17) . . ?
O4 Al1 O7 94.49(16) . . ?
O1 Al1 O2 90.50(16) . . ?
O4 Al1 O2 92.95(16) . . ?
O7 Al1 O2 170.24(16) . . ?
O1 Al1 O5 172.22(16) . . ?
O4 Al1 O5 90.03(15) . . ?
O7 Al1 O5 90.72(17) . . ?
O2 Al1 O5 82.95(16) . . ?
O1 Al1 O8 92.08(15) . . ?
O4 Al1 O8 171.64(17) . . ?
O7 Al1 O8 90.03(16) . . ?
O2 Al1 O8 81.83(15) . . ?
O5 Al1 O8 82.88(14) . . ?
C1 O1 Al1 130.6(3) . . ?
C7 O2 Al1 129.9(3) . . ?
C7 O3 C8 116.1(4) . . ?
O1 C1 C6 125.5(4) . . ?
O1 C1 C2 118.8(4) . . ?
C6 C1 C2 115.7(4) . . ?
C3 C2 C1 121.6(5) . . ?
C3 C2 H2 119.2 . . ?
C1 C2 H2 119.2 . . ?
C2 C3 C4 122.0(5) . . ?
C2 C3 H3 119.0 . . ?
C4 C3 H3 119.0 . . ?
C5 C4 C3 118.5(5) . . ?
C5 C4 H4 120.7 . . ?
C3 C4 H4 120.7 . . ?
C4 C5 C6 120.8(5) . . ?
C4 C5 H5 119.6 . . ?
C6 C5 H5 119.6 . . ?
C5 C6 C1 121.3(4) . . ?
C5 C6 C7 120.3(4) . . ?
C1 C6 C7 118.3(4) . . ?
O2 C7 O3 120.7(4) . . ?
O2 C7 C6 124.5(4) . . ?
O3 C7 C6 114.7(4) . . ?
O3 C8 H8A 109.5 . . ?
O3 C8 H8B 109.5 . . ?
H8A C8 H8B 109.5 . . ?
O3 C8 H8C 109.5 . . ?
H8A C8 H8C 109.5 . . ?
H8B C8 H8C 109.5 . . ?
C9 O4 Al1 131.9(3) . . ?
C15 O5 Al1 128.1(3) . . ?
O4 C9 C10 119.7(4) . . ?
O4 C9 C14 122.7(4) . . ?
C10 C9 C14 117.5(4) . . ?
C11 C10 C9 121.4(5) . . ?
C11 C10 H10 119.3 . . ?
C9 C10 H10 119.3 . . ?
C10 C11 C12 120.0(5) . . ?
C10 C11 H11 120.0 . . ?
C12 C11 H11 120.0 . . ?
C13 C12 C11 120.2(5) . . ?
C13 C12 H12 119.9 . . ?
C11 C12 H12 119.9 . . ?
C12 C13 C14 121.3(5) . . ?
C12 C13 H13 119.4 . . ?
C14 C13 H13 119.4 . . ?
C13 C14 C9 119.5(4) . . ?
C13 C14 C15 121.3(5) . . ?
C9 C14 C15 119.1(4) . . ?
O5 C15 O6B 118.8(5) . . ?
O5 C15 C14 126.6(5) . . ?
O6B C15 C14 114.4(5) . . ?
O5 C15 O6A 115.4(11) . . ?
C14 C15 O6A 113.0(11) . . ?
C15 O6A C16A 128(2) . . ?
O6A C16A H16A 109.5 . . ?
O6A C16A H16B 109.5 . . ?
H16A C16A H16B 109.5 . . ?
O6A C16A H16C 109.5 . . ?
H16A C16A H16C 109.5 . . ?
H16B C16A H16C 109.5 . . ?
C15 O6B C16B 116.3(5) . . ?
O6B C16B H16D 109.5 . . ?
O6B C16B H16E 109.5 . . ?
H16D C16B H16E 109.5 . . ?
O6B C16B H16F 109.5 . . ?
H16D C16B H16F 109.5 . . ?
H16E C16B H16F 109.5 . . ?
C17 O7 Al1 131.1(3) . . ?
C23 O8 Al1 128.7(3) . . ?
C23 O9 C24 116.8(4) . . ?
O7 C17 C18 118.9(4) . . ?
O7 C17 C22 123.8(4) . . ?
C18 C17 C22 117.2(5) . . ?
C19 C18 C17 121.5(5) . . ?
C19 C18 H18 119.3 . . ?
C17 C18 H18 119.3 . . ?
C18 C19 C20 121.1(5) . . ?
C18 C19 H19 119.5 . . ?
C20 C19 H19 119.5 . . ?
C21 C20 C19 118.7(5) . . ?
C21 C20 H20 120.6 . . ?
C19 C20 H20 120.6 . . ?
C20 C21 C22 121.7(4) . . ?
C20 C21 H21 119.1 . . ?
C22 C21 H21 119.1 . . ?
C21 C22 C17 119.8(5) . . ?
C21 C22 C23 120.9(4) . . ?
C17 C22 C23 119.4(4) . . ?
O8 C23 O9 119.9(5) . . ?
O8 C23 C22 125.9(4) . . ?
O9 C23 C22 114.2(4) . . ?
O9 C24 H24A 109.5 . . ?
O9 C24 H24B 109.5 . . ?
H24A C24 H24B 109.5 . . ?
O9 C24 H24C 109.5 . . ?
H24A C24 H24C 109.5 . . ?
H24B C24 H24C 109.5 . . ?

loop_
_geom_bond_atom_site_label_1
_geom_bond_atom_site_label_2
_geom_bond_distance
_geom_bond_site_symmetry_2
_geom_bond_publ_flag
Al1 O1 1.817(3) . ?
Al1 O4 1.822(3) . ?
Al1 O7 1.824(4) . ?
Al1 O2 1.933(4) . ?
Al1 O5 1.946(4) . ?
Al1 O8 1.951(3) . ?
O1 C1 1.304(5) . ?
O2 C7 1.230(5) . ?
O3 C7 1.321(5) . ?
O3 C8 1.468(5) . ?
C1 C6 1.416(7) . ?
C1 C2 1.428(6) . ?
C2 C3 1.351(6) . ?
C2 H2 0.9500 . ?
C3 C4 1.391(7) . ?
C3 H3 0.9500 . ?
C4 C5 1.375(6) . ?
C4 H4 0.9500 . ?
C5 C6 1.398(6) . ?
C5 H5 0.9500 . ?
C6 C7 1.461(6) . ?
C8 H8A 0.9800 . ?
C8 H8B 0.9800 . ?
C8 H8C 0.9800 . ?
O4 C9 1.315(5) . ?
O5 C15 1.229(6) . ?
C9 C10 1.400(6) . ?
C9 C14 1.430(6) . ?
C10 C11 1.389(6) . ?
C10 H10 0.9500 . ?
C11 C12 1.398(7) . ?
C11 H11 0.9500 . ?
C12 C13 1.351(7) . ?
C12 H12 0.9500 . ?
C13 C14 1.411(6) . ?
C13 H13 0.9500 . ?
C14 C15 1.445(7) . ?
C15 O6B 1.350(8) . ?
C15 O6A 1.45(3) . ?
O6A C16A 1.502(18) . ?
C16A H16A 0.9800 . ?
C16A H16B 0.9800 . ?
C16A H16C 0.9800 . ?
O6B C16B 1.434(8) . ?
C16B H16D 0.9800 . ?
C16B H16E 0.9800 . ?
C16B H16F 0.9800 . ?
O7 C17 1.321(5) . ?
O8 C23 1.232(5) . ?
O9 C23 1.334(5) . ?
O9 C24 1.454(6) . ?
C17 C18 1.395(7) . ?
C17 C22 1.421(6) . ?
C18 C19 1.368(7) . ?
C18 H18 0.9500 . ?
C19 C20 1.400(7) . ?
C19 H19 0.9500 . ?
C20 C21 1.351(7) . ?
C20 H20 0.9500 . ?
C21 C22 1.402(6) . ?
C21 H21 0.9500 . ?
C22 C23 1.440(7) . ?
C24 H24A 0.9800 . ?
C24 H24B 0.9800 . ?
C24 H24C 0.9800 . ?
